data_2219653
loop_
_publ_author_name
'An, Yan'
'Li, Xiao-Feng'
'Dong, Li-Hua'
'Yin, Yan-Sheng'

_publ_section_title
Aqua(3-carboxybenzoato-\k<i>O</i>^1^)(nitrato-\k<i>O</i>)(dipyrido[3,2-<i>a</i>:2',3'-<i>c</i>]phenazine-\k^2^<i>N</i>^4^,<i>N</i>^5^)copper(II)
_journal_coeditor_code LH2688
_journal_issue 10
_journal_name_full 'Acta Crystallographica Section E'
_journal_page_first m1291
_journal_page_last m1292
_journal_paper_doi 10.1107/S1600536808029449
_journal_volume 64
_journal_year 2008
_chemical_formula_iupac '[Cu (C8 H5 O4) (N O3) (C18 H10 N4) (H2 O)]'
_chemical_formula_moiety 'C26 H17 Cu N5 O8'
_chemical_formula_sum 'C26 H17 Cu N5 O8'
_chemical_formula_weight 590.99
_chemical_name_systematic
;
Aqua(3-carboxybenzoato-\k<i>O</i>^1^)(dipyrido[3,2-a:2',3'-c]phenazine-
\k^2^<i>N</i>^4^,<i>N</i>^5^)(nitrato-\k<i>O</i>)copper(II)
;
_space_group_IT_number 2
_symmetry_cell_setting triclinic
_symmetry_space_group_name_Hall '-P 1'
_symmetry_space_group_name_H-M 'P -1'
_atom_sites_solution_hydrogens geom
_atom_sites_solution_primary direct
_atom_sites_solution_secondary difmap
_audit_creation_method SHELXL97
_cell_angle_alpha 112.73(3)
_cell_angle_beta 90.94(3)
_cell_angle_gamma 102.60(2)
_cell_formula_units_Z 2
_cell_length_a 7.8965(17)
_cell_length_b 11.295(4)
_cell_length_c 14.533(6)
_cell_measurement_reflns_used 2056
_cell_measurement_temperature 293(2)
_cell_measurement_theta_max 23.01
_cell_measurement_theta_min 2.96
_cell_volume 1159.4(7)
_computing_cell_refinement 'SAINT (Bruker, 2001)'
_computing_data_collection 'SMART (Bruker, 2001)'
_computing_data_reduction 'SAINT (Bruker, 2001)'
_computing_molecular_graphics 'SHELXTL (Sheldrick, 2008)'
_computing_publication_material 'SHELXTL (Sheldrick, 2008)'
_computing_structure_refinement 'SHELXL97 (Sheldrick, 2008)'
_computing_structure_solution 'SHELXS97 (Sheldrick, 2008)'
_diffrn_ambient_temperature 293(2)
_diffrn_measured_fraction_theta_full 0.995
_diffrn_measured_fraction_theta_max 0.974
_diffrn_measurement_device_type 'Bruker APEX area-detector'
_diffrn_measurement_method '\f and \w scans'
_diffrn_radiation_monochromator graphite
_diffrn_radiation_source 'fine-focus sealed tube'
_diffrn_radiation_type MoK\a
_diffrn_radiation_wavelength 0.71073
_diffrn_reflns_av_R_equivalents 0.0361
_diffrn_reflns_av_sigmaI/netI 0.0683
_diffrn_reflns_limit_h_max 10
_diffrn_reflns_limit_h_min -1
_diffrn_reflns_limit_k_max 13
_diffrn_reflns_limit_k_min -13
_diffrn_reflns_limit_l_max 18
_diffrn_reflns_limit_l_min -18
_diffrn_reflns_number 6320
_diffrn_reflns_theta_full 27.50
_diffrn_reflns_theta_max 27.50
_diffrn_reflns_theta_min 1.98
_diffrn_standards_decay_% 0
_diffrn_standards_interval_time 0
_diffrn_standards_number 0
_exptl_absorpt_coefficient_mu 1.009
_exptl_absorpt_correction_T_max 0.7967
_exptl_absorpt_correction_T_min 0.7072
_exptl_absorpt_correction_type multi-scan
_exptl_absorpt_process_details '(SADABS; Sheldrick, 1996)'
_exptl_crystal_colour green
_exptl_crystal_density_diffrn 1.693
_exptl_crystal_density_method 'not measured'
_exptl_crystal_description block
_exptl_crystal_F_000 602
_exptl_crystal_size_max 0.37
_exptl_crystal_size_mid 0.32
_exptl_crystal_size_min 0.24
_refine_diff_density_max 0.601
_refine_diff_density_min -0.918
_refine_ls_extinction_method none
_refine_ls_goodness_of_fit_ref 1.015
_refine_ls_hydrogen_treatment mixed
_refine_ls_matrix_type full
_refine_ls_number_parameters 367
_refine_ls_number_reflns 5180
_refine_ls_number_restraints 39
_refine_ls_restrained_S_all 1.011
_refine_ls_R_factor_all 0.1044
_refine_ls_R_factor_gt 0.0592
_refine_ls_shift/su_max 0.000
_refine_ls_shift/su_mean 0.000
_refine_ls_structure_factor_coef Fsqd
_refine_ls_weighting_details 'calc w = 1/[\s^2^(Fo^2^)+(0.1211P)^2^] where P=(Fo^2^+2Fc^2^)/3'
_refine_ls_weighting_scheme calc
_refine_ls_wR_factor_gt 0.1565
_refine_ls_wR_factor_ref 0.1982
_reflns_number_gt 3353
_reflns_number_total 5180
_reflns_threshold_expression I>2\s(I)
_cod_data_source_file lh2688.cif
_cod_data_source_block I
_cod_original_cell_volume 1159.4(6)
_cod_database_code 2219653
_cod_database_fobs_code 2219653

loop_
_symmetry_equiv_pos_as_xyz
'x, y, z'
'-x, -y, -z'

loop_
_atom_site_type_symbol
_atom_site_label
_atom_site_fract_x
_atom_site_fract_y
_atom_site_fract_z
_atom_site_U_iso_or_equiv
_atom_site_adp_type
_atom_site_calc_flag
_atom_site_refinement_flags
_atom_site_occupancy
Cu Cu1 -0.27167(8) 0.70493(5) 0.50884(4) 0.0396(2) Uani d . 1
C C1 -0.2797(7) 0.4150(4) 0.4401(3) 0.0445(11) Uani d . 1
H H1A -0.2211 0.4354 0.5023 0.053 Uiso calc R 1
C C2 -0.3193(7) 0.2855(5) 0.3703(4) 0.0497(13) Uani d . 1
H H2A -0.2915 0.2195 0.3865 0.060 Uiso calc R 1
C C3 -0.4002(7) 0.2552(5) 0.2769(4) 0.0428(11) Uani d . 1
H H3A -0.4269 0.1684 0.2293 0.051 Uiso calc R 1
C C4 -0.4426(6) 0.3552(4) 0.2532(3) 0.0345(9) Uani d . 1
C C5 -0.5234(6) 0.3340(4) 0.1558(3) 0.0342(9) Uani d . 1
C C6 -0.6258(6) 0.1988(4) -0.0066(3) 0.0373(10) Uani d . 1
C C7 -0.6553(7) 0.0742(4) -0.0887(3) 0.0432(11) Uani d . 1
H H7A -0.6148 0.0059 -0.0826 0.052 Uiso calc R 1
C C8 -0.7424(7) 0.0553(5) -0.1756(4) 0.0495(12) Uani d . 1
H H8A -0.7629 -0.0272 -0.2287 0.059 Uiso calc R 1
C C9 -0.8031(7) 0.1561(5) -0.1884(3) 0.0484(12) Uani d . 1
H H9A -0.8635 0.1398 -0.2492 0.058 Uiso calc R 1
C C10 -0.7739(7) 0.2774(5) -0.1122(4) 0.0485(12) Uani d . 1
H H10A -0.8133 0.3445 -0.1211 0.058 Uiso calc R 1
C C11 -0.6829(6) 0.3022(4) -0.0187(3) 0.0385(10) Uani d . 1
C C12 -0.5768(6) 0.4395(4) 0.1423(3) 0.0345(9) Uani d . 1
C C13 -0.5442(6) 0.5688(4) 0.2256(3) 0.0370(10) Uani d . 1
C C14 -0.6011(7) 0.6754(5) 0.2202(4) 0.0449(11) Uani d . 1
H H14A -0.6635 0.6660 0.1619 0.054 Uiso calc R 1
C C15 -0.5634(7) 0.7937(5) 0.3021(4) 0.0491(12) Uani d . 1
H H15A -0.6028 0.8646 0.3003 0.059 Uiso calc R 1
C C16 -0.4675(7) 0.8076(4) 0.3869(4) 0.0469(12) Uani d . 1
H H16A -0.4391 0.8897 0.4408 0.056 Uiso calc R 1
C C17 -0.4550(6) 0.5890(4) 0.3143(3) 0.0345(9) Uani d . 1
C C18 -0.4036(6) 0.4815(4) 0.3297(3) 0.0336(9) Uani d . 1
C C19 0.1568(7) 0.8271(5) 1.0427(4) 0.0454(11) Uani d . 1
C C20 0.0882(6) 0.7361(4) 0.9360(3) 0.0374(10) Uani d . 1
C C21 0.0985(7) 0.6051(5) 0.9002(4) 0.0456(11) Uani d . 1
H H21A 0.1474 0.5744 0.9426 0.055 Uiso calc R 1
C C22 0.0371(7) 0.5205(5) 0.8029(4) 0.0486(12) Uani d . 1
H H22A 0.0477 0.4335 0.7788 0.058 Uiso calc R 1
C C23 -0.0412(7) 0.5655(5) 0.7404(4) 0.0441(11) Uani d . 1
H H23A -0.0831 0.5081 0.6744 0.053 Uiso calc R 1
C C24 -0.0572(6) 0.6956(4) 0.7756(3) 0.0352(9) Uani d . 1
C C25 0.0095(6) 0.7805(4) 0.8736(3) 0.0364(9) Uani d . 1
H H25A 0.0013 0.8680 0.8978 0.044 Uiso calc R 1
C C26 -0.1412(6) 0.7470(4) 0.7111(3) 0.0370(10) Uani d . 1
N N1 -0.3230(5) 0.5117(4) 0.4209(3) 0.0382(8) Uani d . 1
N N2 -0.4136(5) 0.7078(3) 0.3947(3) 0.0390(8) Uani d . 1
N N3 -0.5463(5) 0.2151(3) 0.0821(3) 0.0372(8) Uani d . 1
N N4 -0.6549(5) 0.4244(4) 0.0569(3) 0.0389(8) Uani d . 1
N N5 0.0836(6) 0.8341(4) 0.4567(3) 0.0484(10) Uani d U 1
O O1 0.2191(6) 0.7958(4) 1.1021(3) 0.0698(12) Uani d U 1
O O2 0.1382(6) 0.9481(3) 1.0633(2) 0.0592(10) Uani d U 1
H H2B 0.1490 0.9896 1.1243 0.089 Uiso calc R 1
O O3 -0.1920(5) 0.6681(3) 0.6212(2) 0.0463(8) Uani d U 1
O O4 -0.1588(5) 0.8630(3) 0.7480(2) 0.0508(9) Uani d U 1
O O5 0.2236(7) 0.8977(5) 0.5054(4) 0.0954(17) Uani d U 1
O O6 0.0214(9) 0.8751(6) 0.4026(5) 0.113(2) Uani d . 1
O O7 0.0063(5) 0.7317(4) 0.4652(4) 0.0729(12) Uani d . 1
O O1W -0.2595(6) 0.8908(3) 0.5905(2) 0.0525(9) Uani d D 1
H H1WA -0.211(8) 0.953(4) 0.574(4) 0.079 Uiso d D 1
H H1WB -0.250(8) 0.915(5) 0.6533(16) 0.079 Uiso d D 1

loop_
_atom_site_aniso_label
_atom_site_aniso_U_11
_atom_site_aniso_U_22
_atom_site_aniso_U_33
_atom_site_aniso_U_12
_atom_site_aniso_U_13
_atom_site_aniso_U_23
Cu1 0.0579(4) 0.0285(3) 0.0284(3) 0.0089(2) 0.0000(2) 0.0082(2)
C1 0.061(3) 0.037(2) 0.034(2) 0.014(2) -0.003(2) 0.0122(19)
C2 0.077(4) 0.036(2) 0.037(2) 0.022(2) -0.004(2) 0.012(2)
C3 0.053(3) 0.035(2) 0.040(2) 0.018(2) -0.002(2) 0.0102(19)
C4 0.038(2) 0.030(2) 0.036(2) 0.0091(18) 0.0024(18) 0.0132(17)
C5 0.038(2) 0.033(2) 0.031(2) 0.0103(18) 0.0010(17) 0.0112(17)
C6 0.039(2) 0.037(2) 0.034(2) 0.0111(19) 0.0034(18) 0.0112(18)
C7 0.054(3) 0.035(2) 0.036(2) 0.014(2) 0.000(2) 0.0080(19)
C8 0.061(3) 0.043(3) 0.036(2) 0.016(2) -0.004(2) 0.004(2)
C9 0.055(3) 0.052(3) 0.030(2) 0.012(2) -0.009(2) 0.009(2)
C10 0.061(3) 0.046(3) 0.039(2) 0.014(2) -0.006(2) 0.017(2)
C11 0.045(3) 0.039(2) 0.028(2) 0.006(2) -0.0012(18) 0.0119(18)
C12 0.040(2) 0.032(2) 0.032(2) 0.0112(18) 0.0012(18) 0.0120(17)
C13 0.043(3) 0.029(2) 0.039(2) 0.0076(18) 0.0063(19) 0.0141(18)
C14 0.058(3) 0.039(2) 0.040(2) 0.017(2) -0.002(2) 0.016(2)
C15 0.070(3) 0.033(2) 0.048(3) 0.022(2) 0.001(2) 0.014(2)
C16 0.060(3) 0.031(2) 0.043(3) 0.013(2) -0.006(2) 0.0077(19)
C17 0.043(3) 0.027(2) 0.033(2) 0.0094(18) 0.0053(18) 0.0111(17)
C18 0.039(2) 0.032(2) 0.031(2) 0.0107(18) 0.0029(17) 0.0120(17)
C19 0.058(3) 0.044(3) 0.038(2) 0.022(2) 0.007(2) 0.016(2)
C20 0.045(3) 0.036(2) 0.034(2) 0.0164(19) 0.0066(19) 0.0137(18)
C21 0.058(3) 0.042(2) 0.043(3) 0.023(2) 0.006(2) 0.017(2)
C22 0.064(3) 0.036(2) 0.044(3) 0.020(2) 0.005(2) 0.009(2)
C23 0.053(3) 0.036(2) 0.038(2) 0.013(2) 0.006(2) 0.0075(19)
C24 0.042(2) 0.032(2) 0.030(2) 0.0073(18) 0.0031(18) 0.0116(17)
C25 0.045(3) 0.031(2) 0.032(2) 0.0123(18) 0.0029(18) 0.0100(17)
C26 0.047(3) 0.032(2) 0.030(2) 0.0065(19) 0.0021(18) 0.0119(17)
N1 0.050(2) 0.0337(18) 0.0276(17) 0.0102(16) -0.0008(16) 0.0085(15)
N2 0.049(2) 0.0276(17) 0.0358(19) 0.0090(16) 0.0033(17) 0.0078(15)
N3 0.045(2) 0.0322(18) 0.0342(19) 0.0120(16) 0.0000(16) 0.0114(15)
N4 0.047(2) 0.0344(19) 0.0336(19) 0.0096(16) 0.0002(16) 0.0124(15)
N5 0.054(3) 0.041(2) 0.057(3) 0.015(2) 0.009(2) 0.023(2)
O1 0.104(3) 0.067(3) 0.047(2) 0.045(2) -0.011(2) 0.0204(19)
O2 0.101(3) 0.0427(19) 0.0304(17) 0.024(2) -0.0060(18) 0.0078(15)
O3 0.074(2) 0.0329(16) 0.0273(15) 0.0122(16) -0.0032(15) 0.0083(12)
O4 0.085(3) 0.0340(16) 0.0269(15) 0.0175(17) -0.0052(16) 0.0045(13)
O5 0.079(3) 0.071(3) 0.118(4) -0.008(3) -0.017(3) 0.035(3)
O6 0.140(5) 0.120(5) 0.116(5) 0.035(4) -0.009(4) 0.086(4)
O7 0.062(3) 0.056(2) 0.117(4) 0.015(2) 0.021(2) 0.052(3)
O1W 0.090(3) 0.0293(16) 0.0361(17) 0.0128(17) -0.0001(18) 0.0122(14)

loop_
_atom_type_symbol
_atom_type_description
_atom_type_scat_dispersion_real
_atom_type_scat_dispersion_imag
_atom_type_scat_source
C C 0.0033 0.0016 'International Tables Vol C Tables 4.2.6.8 and 6.1.1.4'
H H 0.0000 0.0000 'International Tables Vol C Tables 4.2.6.8 and 6.1.1.4'
N N 0.0061 0.0033 'International Tables Vol C Tables 4.2.6.8 and 6.1.1.4'
O O 0.0106 0.0060 'International Tables Vol C Tables 4.2.6.8 and 6.1.1.4'
Cu Cu 0.3201 1.2651 'International Tables Vol C Tables 4.2.6.8 and 6.1.1.4'

loop_
_geom_angle_atom_site_label_1
_geom_angle_atom_site_label_2
_geom_angle_atom_site_label_3
_geom_angle
_geom_angle_publ_flag
O1W Cu1 O3 94.58(14) yes
O1W Cu1 N1 171.25(17) yes
O3 Cu1 N1 89.65(14) yes
O1W Cu1 N2 92.03(15) yes
O3 Cu1 N2 164.17(16) yes
N1 Cu1 N2 82.02(15) yes
O1W Cu1 O7 97.54(17) yes
O3 Cu1 O7 89.57(16) yes
N1 Cu1 O7 90.14(16) yes
N2 Cu1 O7 103.82(17) yes
N1 C1 C2 122.1(4) ?
N1 C1 H1A 119.0 ?
C2 C1 H1A 119.0 ?
C3 C2 C1 119.4(4) ?
C3 C2 H2A 120.3 ?
C1 C2 H2A 120.3 ?
C2 C3 C4 120.0(4) ?
C2 C3 H3A 120.0 ?
C4 C3 H3A 120.0 ?
C18 C4 C3 116.3(4) ?
C18 C4 C5 119.5(4) ?
C3 C4 C5 124.2(4) ?
N3 C5 C12 122.1(4) ?
N3 C5 C4 118.1(4) ?
C12 C5 C4 119.8(4) ?
N3 C6 C11 121.4(4) ?
N3 C6 C7 119.3(4) ?
C11 C6 C7 119.2(4) ?
C8 C7 C6 119.6(4) ?
C8 C7 H7A 120.2 ?
C6 C7 H7A 120.2 ?
C7 C8 C9 122.0(4) ?
C7 C8 H8A 119.0 ?
C9 C8 H8A 119.0 ?
C10 C9 C8 120.1(4) ?
C10 C9 H9A 119.9 ?
C8 C9 H9A 119.9 ?
C9 C10 C11 120.1(5) ?
C9 C10 H10A 120.0 ?
C11 C10 H10A 120.0 ?
N4 C11 C6 121.7(4) ?
N4 C11 C10 119.3(4) ?
C6 C11 C10 119.0(4) ?
N4 C12 C5 122.1(4) ?
N4 C12 C13 118.4(4) ?
C5 C12 C13 119.5(4) ?
C17 C13 C14 117.5(4) ?
C17 C13 C12 119.5(4) ?
C14 C13 C12 123.0(4) ?
C15 C14 C13 119.0(4) ?
C15 C14 H14A 120.5 ?
C13 C14 H14A 120.5 ?
C14 C15 C16 120.1(4) ?
C14 C15 H15A 120.0 ?
C16 C15 H15A 120.0 ?
N2 C16 C15 122.3(4) ?
N2 C16 H16A 118.9 ?
C15 C16 H16A 118.9 ?
N2 C17 C13 123.4(4) ?
N2 C17 C18 115.2(4) ?
C13 C17 C18 121.4(4) ?
N1 C18 C4 123.9(4) ?
N1 C18 C17 116.1(4) ?
C4 C18 C17 120.0(4) ?
O1 C19 O2 123.7(5) ?
O1 C19 C20 125.0(5) ?
O2 C19 C20 111.3(4) ?
C21 C20 C25 119.6(4) ?
C21 C20 C19 119.7(4) ?
C25 C20 C19 120.7(4) ?
C22 C21 C20 120.6(5) ?
C22 C21 H21A 119.7 ?
C20 C21 H21A 119.7 ?
C21 C22 C23 119.6(4) ?
C21 C22 H22A 120.2 ?
C23 C22 H22A 120.2 ?
C24 C23 C22 120.7(4) ?
C24 C23 H23A 119.6 ?
C22 C23 H23A 119.6 ?
C25 C24 C23 118.7(4) ?
C25 C24 C26 119.1(4) ?
C23 C24 C26 122.2(4) ?
C24 C25 C20 120.7(4) ?
C24 C25 H25A 119.6 ?
C20 C25 H25A 119.6 ?
O4 C26 O3 123.8(4) ?
O4 C26 C24 119.4(4) ?
O3 C26 C24 116.8(4) ?
C1 N1 C18 118.3(4) ?
C1 N1 Cu1 128.4(3) ?
C18 N1 Cu1 113.1(3) ?
C16 N2 C17 117.7(4) ?
C16 N2 Cu1 129.4(3) ?
C17 N2 Cu1 112.9(3) ?
C5 N3 C6 116.1(4) ?
C12 N4 C11 116.4(4) ?
O6 N5 O5 118.2(5) ?
O6 N5 O7 121.5(5) ?
O5 N5 O7 120.3(5) ?
C19 O2 H2B 109.5 ?
C26 O3 Cu1 128.9(3) ?
N5 O7 Cu1 121.6(3) ?
Cu1 O1W H1WA 123(4) ?
Cu1 O1W H1WB 117(4) ?
H1WA O1W H1WB 111(3) ?

loop_
_geom_bond_atom_site_label_1
_geom_bond_atom_site_label_2
_geom_bond_distance
_geom_bond_publ_flag
Cu1 O1W 1.952(3) yes
Cu1 O3 1.960(3) yes
Cu1 N1 2.000(4) yes
Cu1 N2 2.001(4) yes
Cu1 O7 2.284(4) yes
C1 N1 1.336(6) ?
C1 C2 1.381(6) ?
C1 H1A 0.9300 ?
C2 C3 1.374(6) ?
C2 H2A 0.9300 ?
C3 C4 1.403(6) ?
C3 H3A 0.9300 ?
C4 C18 1.392(6) ?
C4 C5 1.452(6) ?
C5 N3 1.327(5) ?
C5 C12 1.426(6) ?
C6 N3 1.352(5) ?
C6 C11 1.409(6) ?
C6 C7 1.418(6) ?
C7 C8 1.346(7) ?
C7 H7A 0.9300 ?
C8 C9 1.400(7) ?
C8 H8A 0.9300 ?
C9 C10 1.355(7) ?
C9 H9A 0.9300 ?
C10 C11 1.425(6) ?
C10 H10A 0.9300 ?
C11 N4 1.358(5) ?
C12 N4 1.310(6) ?
C12 C13 1.458(6) ?
C13 C17 1.372(6) ?
C13 C14 1.402(6) ?
C14 C15 1.370(7) ?
C14 H14A 0.9300 ?
C15 C16 1.373(7) ?
C15 H15A 0.9300 ?
C16 N2 1.331(6) ?
C16 H16A 0.9300 ?
C17 N2 1.363(5) ?
C17 C18 1.454(6) ?
C18 N1 1.343(5) ?
C19 O1 1.188(6) ?
C19 O2 1.324(6) ?
C19 C20 1.501(7) ?
C20 C21 1.387(6) ?
C20 C25 1.389(6) ?
C21 C22 1.371(7) ?
C21 H21A 0.9300 ?
C22 C23 1.394(7) ?
C22 H22A 0.9300 ?
C23 C24 1.393(6) ?
C23 H23A 0.9300 ?
C24 C25 1.387(6) ?
C24 C26 1.491(6) ?
C25 H25A 0.9300 ?
C26 O4 1.250(5) ?
C26 O3 1.261(5) ?
N5 O6 1.201(6) ?
N5 O5 1.215(6) ?
N5 O7 1.236(5) ?
O2 H2B 0.8200 ?
O1W H1WA 0.841(19) ?
O1W H1WB 0.842(19) ?

loop_
_geom_hbond_atom_site_label_D
_geom_hbond_atom_site_label_H
_geom_hbond_atom_site_label_A
_geom_hbond_site_symmetry_A
_geom_hbond_distance_DH
_geom_hbond_distance_HA
_geom_hbond_distance_DA
_geom_hbond_angle_DHA
O1W H1WA O6 2_576 0.841(19) 2.08(3) 2.856(7) 153(5)
O1W H1WA O5 2_576 0.841(19) 2.41(3) 3.165(6) 151(6)
O1W H1WB O4 . 0.842(19) 1.88(4) 2.565(5) 138(6)
O2 H2B O4 2_577 0.82 1.94 2.722(4) 159

loop_
_geom_torsion_atom_site_label_1
_geom_torsion_atom_site_label_2
_geom_torsion_atom_site_label_3
_geom_torsion_atom_site_label_4
_geom_torsion
N1 C1 C2 C3 2.4(8)
C1 C2 C3 C4 -0.3(8)
C2 C3 C4 C18 -2.2(7)
C2 C3 C4 C5 178.2(5)
C18 C4 C5 N3 174.7(4)
C3 C4 C5 N3 -5.6(7)
C18 C4 C5 C12 -5.8(6)
C3 C4 C5 C12 173.9(4)
N3 C6 C7 C8 176.6(5)
C11 C6 C7 C8 -2.3(7)
C6 C7 C8 C9 1.1(8)
C7 C8 C9 C10 0.4(9)
C8 C9 C10 C11 -0.6(8)
N3 C6 C11 N4 2.5(7)
C7 C6 C11 N4 -178.7(4)
N3 C6 C11 C10 -176.8(4)
C7 C6 C11 C10 2.0(7)
C9 C10 C11 N4 -179.9(5)
C9 C10 C11 C6 -0.6(8)
N3 C5 C12 N4 1.5(7)
C4 C5 C12 N4 -178.0(4)
N3 C5 C12 C13 -178.5(4)
C4 C5 C12 C13 2.0(6)
N4 C12 C13 C17 -176.8(4)
C5 C12 C13 C17 3.1(7)
N4 C12 C13 C14 3.7(7)
C5 C12 C13 C14 -176.3(4)
C17 C13 C14 C15 0.9(7)
C12 C13 C14 C15 -179.6(5)
C13 C14 C15 C16 1.6(8)
C14 C15 C16 N2 -2.6(9)
C14 C13 C17 N2 -2.8(7)
C12 C13 C17 N2 177.7(4)
C14 C13 C17 C18 174.9(4)
C12 C13 C17 C18 -4.6(7)
C3 C4 C18 N1 2.9(7)
C5 C4 C18 N1 -177.4(4)
C3 C4 C18 C17 -175.3(4)
C5 C4 C18 C17 4.4(6)
N2 C17 C18 N1 0.4(6)
C13 C17 C18 N1 -177.5(4)
N2 C17 C18 C4 178.7(4)
C13 C17 C18 C4 0.8(7)
O1 C19 C20 C21 -1.2(8)
O2 C19 C20 C21 179.2(5)
O1 C19 C20 C25 176.7(5)
O2 C19 C20 C25 -2.9(7)
C25 C20 C21 C22 2.3(8)
C19 C20 C21 C22 -179.8(5)
C20 C21 C22 C23 -2.0(8)
C21 C22 C23 C24 0.2(8)
C22 C23 C24 C25 1.3(7)
C22 C23 C24 C26 -179.6(5)
C23 C24 C25 C20 -1.0(7)
C26 C24 C25 C20 179.9(4)
C21 C20 C25 C24 -0.8(7)
C19 C20 C25 C24 -178.7(4)
C25 C24 C26 O4 -4.0(7)
C23 C24 C26 O4 176.9(5)
C25 C24 C26 O3 176.6(4)
C23 C24 C26 O3 -2.5(7)
C2 C1 N1 C18 -1.7(7)
C2 C1 N1 Cu1 -177.8(4)
C4 C18 N1 C1 -1.0(7)
C17 C18 N1 C1 177.3(4)
C4 C18 N1 Cu1 175.7(4)
C17 C18 N1 Cu1 -6.1(5)
O3 Cu1 N1 C1 -10.2(4)
N2 Cu1 N1 C1 -176.7(4)
O7 Cu1 N1 C1 79.3(4)
O3 Cu1 N1 C18 173.5(3)
N2 Cu1 N1 C18 7.0(3)
O7 Cu1 N1 C18 -96.9(3)
C15 C16 N2 C17 0.8(8)
C15 C16 N2 Cu1 179.2(4)
C13 C17 N2 C16 2.0(7)
C18 C17 N2 C16 -175.8(4)
C13 C17 N2 Cu1 -176.7(4)
C18 C17 N2 Cu1 5.5(5)
O1W Cu1 N2 C16 1.2(5)
O3 Cu1 N2 C16 115.8(6)
N1 Cu1 N2 C16 174.7(5)
O7 Cu1 N2 C16 -97.1(5)
O1W Cu1 N2 C17 179.7(3)
O3 Cu1 N2 C17 -65.7(6)
N1 Cu1 N2 C17 -6.8(3)
O7 Cu1 N2 C17 81.4(3)
C12 C5 N3 C6 -1.0(6)
C4 C5 N3 C6 178.5(4)
C11 C6 N3 C5 -0.9(6)
C7 C6 N3 C5 -179.7(4)
C5 C12 N4 C11 0.1(7)
C13 C12 N4 C11 -179.9(4)
C6 C11 N4 C12 -2.0(7)
C10 C11 N4 C12 177.3(4)
O4 C26 O3 Cu1 11.6(7)
C24 C26 O3 Cu1 -169.0(3)
O1W Cu1 O3 C26 -4.4(4)
N1 Cu1 O3 C26 -176.7(4)
N2 Cu1 O3 C26 -118.7(6)
O7 Cu1 O3 C26 93.1(4)
O6 N5 O7 Cu1 -54.7(7)
O5 N5 O7 Cu1 123.5(5)
O1W Cu1 O7 N5 -30.2(5)
O3 Cu1 O7 N5 -124.7(4)
N1 Cu1 O7 N5 145.6(4)
N2 Cu1 O7 N5 63.8(5)
